data_7027827
loop_
_publ_author_name
'Choudhary, Nosheen F.'
'Connelly, Neil G.'
'Hitchcock, Peter B.'
'Leigh, G. Jeffery'

_publ_section_title
;
 New compounds of tetradentate Schiff bases with vanadium(IV) and
 vanadium(V)&#x200A;&#x2020;
;
_journal_issue 24
_journal_name_full 'Journal of the Chemical Society, Dalton Transactions'
_journal_page_first 4437
_journal_paper_doi 10.1039/a908337e
_journal_year 1999
_chemical_formula_sum 'C34 H32 I3 N4 O6 V2'
_chemical_formula_weight 1075.22
_chemical_name_common '[{VO(sal-1,2pr)}2][I3]'
_chemical_name_systematic
; 
 ? 
;
_space_group_IT_number 14
_symmetry_cell_setting monoclinic
_symmetry_space_group_name_Hall '-P 2ybc'
_symmetry_space_group_name_H-M 'P 1 21/c 1'
_atom_sites_solution_hydrogens geom
_atom_sites_solution_primary direct
_atom_sites_solution_secondary difmap
_audit_creation_method SHELXL
_cell_angle_alpha 90.00
_cell_angle_beta 108.11(3)
_cell_angle_gamma 90.00
_cell_formula_units_Z 4
_cell_length_a 13.712(5)
_cell_length_b 13.666(3)
_cell_length_c 21.310(8)
_cell_measurement_temperature 293(2)
_cell_volume 3795(2)
_computing_structure_refinement 'SHELXL-93 (Sheldrick, 1993)'
_computing_structure_solution 'SHELXS-86 (Sheldrick, 1990)'
_diffrn_ambient_temperature 293(2)
_diffrn_radiation_monochromator graphite
_diffrn_radiation_source 'fine-focus sealed tube'
_diffrn_radiation_type MoK\a
_diffrn_radiation_wavelength 0.71070
_diffrn_reflns_av_R_equivalents 0.1609
_diffrn_reflns_av_sigmaI/netI 0.3189
_diffrn_reflns_limit_h_max 14
_diffrn_reflns_limit_h_min 0
_diffrn_reflns_limit_k_max 14
_diffrn_reflns_limit_k_min 0
_diffrn_reflns_limit_l_max 21
_diffrn_reflns_limit_l_min -22
_diffrn_reflns_number 4865
_diffrn_reflns_theta_max 21.97
_diffrn_reflns_theta_min 2.01
_exptl_absorpt_coefficient_mu 2.980
_exptl_absorpt_correction_type none
_exptl_crystal_density_diffrn 1.882
_exptl_crystal_F_000 2068
_exptl_crystal_size_max 0.10
_exptl_crystal_size_mid 0.10
_exptl_crystal_size_min 0.08
_refine_diff_density_max 1.061
_refine_diff_density_min -1.220
_refine_diff_density_rms 0.199
_refine_ls_extinction_method none
_refine_ls_goodness_of_fit_all 1.056
_refine_ls_goodness_of_fit_obs 1.314
_refine_ls_matrix_type full
_refine_ls_number_parameters 222
_refine_ls_number_reflns 4642
_refine_ls_number_restraints 0
_refine_ls_restrained_S_all 1.057
_refine_ls_restrained_S_obs 1.314
_refine_ls_R_factor_all 0.3071
_refine_ls_R_factor_obs 0.1223
_refine_ls_shift/esd_max -0.005
_refine_ls_shift/esd_mean 0.001
_refine_ls_structure_factor_coef Fsqd
_refine_ls_weighting_details 'w=1/[\s^2^(Fo^2^)+(0.1083P)^2^+0.0000P] where P=(Fo^2^+2Fc^2^)/3'
_refine_ls_weighting_scheme calc
_refine_ls_wR_factor_all 0.3358
_refine_ls_wR_factor_obs 0.2342
_reflns_number_observed 1518
_reflns_number_total 4643
_reflns_observed_criterion >2sigma(I)
_cod_data_source_file 908337esup1.cif
_cod_data_source_block oct196
_cod_depositor_comments
;
The following automatic conversions were performed:

'_refine_ls_weighting_scheme' value 'calc
w=1/[\s^2^(Fo^2^)+(0.1083P)^2^+0.0000P] where P=(Fo^2^+2Fc^2^)/3' was
changed to 'calc'. New tag '_refine_ls_weighting_details' was
created. The value of the new tag was set to
'w=1/[\s^2^(Fo^2^)+(0.1083P)^2^+0.0000P] where P=(Fo^2^+2Fc^2^)/3'.

Automatic conversion script
Id: cif_fix_values 3143 2015-03-26 13:38:13Z robertas 
;
_cod_original_cell_volume 3795.4(22)
_cod_original_sg_symbol_H-M P2(1)/c
_cod_database_code 7027827

loop_
_symmetry_equiv_pos_as_xyz
'x, y, z'
'x, -y+1/2, z+1/2'
'-x, -y, -z'
'-x, y-1/2, -z-1/2'

loop_
_atom_site_aniso_label
_atom_site_aniso_U_11
_atom_site_aniso_U_22
_atom_site_aniso_U_33
_atom_site_aniso_U_23
_atom_site_aniso_U_13
_atom_site_aniso_U_12
I1 0.131(3) 0.069(2) 0.090(2) -0.004(2) 0.036(2) -0.002(2)
I2 0.081(2) 0.074(2) 0.065(2) -0.021(2) 0.022(2) -0.006(2)
I3 0.137(3) 0.089(2) 0.078(2) -0.002(2) 0.043(2) 0.005(2)
V2 0.062(5) 0.025(4) 0.066(5) 0.006(3) 0.020(4) 0.000(4)
V1 0.083(6) 0.037(4) 0.073(5) 0.002(4) 0.043(4) 0.003(4)

loop_
_atom_site_label
_atom_site_type_symbol
_atom_site_fract_x
_atom_site_fract_y
_atom_site_fract_z
_atom_site_U_iso_or_equiv
_atom_site_thermal_displace_type
_atom_site_occupancy
_atom_site_calc_flag
_atom_site_refinement_flags
I1 I 0.3126(3) -0.1128(2) 0.6513(2) 0.0962(12) Uani 1 d .
I2 I 0.3247(2) 0.0294(2) 0.55013(14) 0.0736(10) Uani 1 d .
I3 I 0.3435(3) 0.1698(2) 0.4540(2) 0.0988(13) Uani 1 d .
V2 V -0.0087(5) 0.2422(4) 0.2258(3) 0.051(2) Uani 1 d .
V1 V 0.0024(5) 0.1028(4) 0.0762(3) 0.060(2) Uani 1 d .
O1 O 0.0918(22) -0.0050(19) 0.1023(13) 0.077(8) Uiso 1 d .
O2 O -0.1082(20) 0.0167(17) 0.0713(11) 0.062(7) Uiso 1 d .
O3 O 0.0198(17) 0.1685(17) 0.1427(11) 0.055(7) Uiso 1 d .
O4 O 0.1059(19) 0.3057(18) 0.2295(11) 0.065(7) Uiso 1 d .
O5 O -0.1091(19) 0.3008(17) 0.1612(11) 0.061(7) Uiso 1 d .
O6 O -0.0367(20) 0.2876(19) 0.2869(12) 0.081(9) Uiso 1 d .
N1 N 0.0888(26) 0.1590(23) 0.0272(15) 0.069(10) Uiso 1 d .
N2 N -0.0842(33) 0.1799(30) 0.0042(19) 0.110(13) Uiso 1 d .
N3 N 0.0890(24) 0.1282(21) 0.2737(13) 0.055(9) Uiso 1 d .
N4 N -0.1099(23) 0.1304(21) 0.2220(13) 0.053(8) Uiso 1 d .
C1 C 0.1881(31) 0.1439(28) 0.0498(18) 0.068(12) Uiso 1 d .
H1 H 0.2263(31) 0.1898(28) 0.0353(18) 0.081 Uiso 1 calc R
C2 C 0.2500(30) 0.0703(27) 0.0927(17) 0.056(11) Uiso 1 d .
C3 C 0.1871(30) 0.0028(25) 0.1181(17) 0.051(10) Uiso 1 d .
C4 C 0.2496(33) -0.0722(31) 0.1631(19) 0.077(13) Uiso 1 d .
H4 H 0.2169(33) -0.1203(31) 0.1801(19) 0.092 Uiso 1 calc R
C5 C 0.3527(39) -0.0720(37) 0.1800(23) 0.103(16) Uiso 1 d .
H5 H 0.3868(39) -0.1210(37) 0.2088(23) 0.124 Uiso 1 calc R
C6 C 0.4118(41) -0.0088(35) 0.1598(23) 0.104(16) Uiso 1 d .
H6 H 0.4830(41) -0.0124(35) 0.1731(23) 0.125 Uiso 1 calc R
C7 C 0.3542(35) 0.0646(33) 0.1158(20) 0.085(14) Uiso 1 d .
H7 H 0.3911(35) 0.1123(33) 0.1017(20) 0.102 Uiso 1 calc R
C8 C 0.0491(34) 0.2231(32) -0.0280(21) 0.087(14) Uiso 1 d .
H8A H 0.0912(34) 0.2816(32) -0.0215(21) 0.105 Uiso 1 calc R
H8B H 0.0528(34) 0.1909(32) -0.0677(21) 0.105 Uiso 1 calc R
C9 C -0.0474(47) 0.2484(43) -0.0358(29) 0.141(21) Uiso 1 d .
H9 H -0.0924(47) 0.2665(43) -0.0798(29) 0.169 Uiso 1 calc R
C10 C -0.1880(41) 0.1869(37) -0.0110(24) 0.112(17) Uiso 1 d .
H10 H -0.2214(41) 0.2330(37) -0.0425(24) 0.135 Uiso 1 calc R
C11 C -0.2531(31) 0.1250(29) 0.0198(18) 0.063(11) Uiso 1 d .
C12 C -0.1974(32) 0.0440(29) 0.0563(19) 0.067(12) Uiso 1 d .
C13 C -0.2719(40) -0.0201(38) 0.0799(23) 0.107(17) Uiso 1 d .
H13 H -0.2513(40) -0.0788(38) 0.1022(23) 0.129 Uiso 1 calc R
C14 C -0.3667(44) 0.0133(40) 0.0664(25) 0.117(19) Uiso 1 d .
H14 H -0.4088(44) -0.0277(40) 0.0814(25) 0.140 Uiso 1 calc R
C15 C -0.4153(42) 0.0932(40) 0.0358(24) 0.118(18) Uiso 1 d .
H15 H -0.4832(42) 0.1081(40) 0.0317(24) 0.142 Uiso 1 calc R
C16 C -0.3509(37) 0.1530(36) 0.0105(22) 0.096(15) Uiso 1 d .
H16 H -0.3760(37) 0.2105(36) -0.0122(22) 0.115 Uiso 1 calc R
C17 C 0.0094(40) 0.3473(38) 0.0262(25) 0.139(21) Uiso 1 d .
H17A H -0.0448(40) 0.3857(38) 0.0335(25) 0.208 Uiso 1 calc R
H17B H 0.0525(40) 0.3886(38) 0.0097(25) 0.208 Uiso 1 calc R
H17C H 0.0494(40) 0.3181(38) 0.0671(25) 0.208 Uiso 1 calc R
C18 C 0.1778(29) 0.1231(28) 0.2739(16) 0.055(11) Uiso 1 d .
H18 H 0.2082(29) 0.0621(28) 0.2855(16) 0.066 Uiso 1 calc R
C19 C 0.2428(28) 0.1946(27) 0.2593(17) 0.055(11) Uiso 1 d .
C20 C 0.2012(27) 0.2880(25) 0.2307(15) 0.043(9) Uiso 1 d .
C21 C 0.2650(28) 0.3487(26) 0.2176(16) 0.050(10) Uiso 1 d .
H21 H 0.2375(28) 0.4084(26) 0.1996(16) 0.060 Uiso 1 calc R
C22 C 0.3611(30) 0.3371(29) 0.2262(17) 0.062(11) Uiso 1 d .
H22 H 0.3996(30) 0.3873(29) 0.2162(17) 0.075 Uiso 1 calc R
C23 C 0.4107(36) 0.2412(33) 0.2527(20) 0.092(15) Uiso 1 d .
H23 H 0.4794(36) 0.2290(33) 0.2578(20) 0.110 Uiso 1 calc R
C24 C 0.3476(28) 0.1706(30) 0.2696(17) 0.063(11) Uiso 1 d .
H24 H 0.3739(28) 0.1102(30) 0.2870(17) 0.075 Uiso 1 calc R
C25 C 0.0304(28) 0.0415(27) 0.2895(16) 0.056(11) Uiso 1 d .
H25 H 0.0720(28) -0.0174(27) 0.2915(16) 0.067 Uiso 1 calc R
C26 C -0.0629(30) 0.0297(29) 0.2365(19) 0.073(13) Uiso 1 d .
H26A H -0.1089(30) -0.0144(29) 0.2492(19) 0.088 Uiso 1 calc R
H26B H -0.0490(30) 0.0032(29) 0.1979(19) 0.088 Uiso 1 calc R
C27 C -0.2042(31) 0.1389(28) 0.2078(17) 0.063(12) Uiso 1 d .
H27 H -0.2415(31) 0.0856(28) 0.2152(17) 0.076 Uiso 1 calc R
C28 C -0.2619(26) 0.2308(24) 0.1793(15) 0.043(9) Uiso 1 d .
C29 C -0.2096(23) 0.3056(21) 0.1555(14) 0.028(8) Uiso 1 d .
C30 C -0.2721(28) 0.3789(27) 0.1238(16) 0.057(11) Uiso 1 d .
H30 H -0.2443(28) 0.4286(27) 0.1049(16) 0.069 Uiso 1 calc R
C31 C -0.3776(29) 0.3837(29) 0.1181(17) 0.063(11) Uiso 1 d .
H31 H -0.4167(29) 0.4378(29) 0.0990(17) 0.076 Uiso 1 calc R
C32 C -0.4186(34) 0.3116(32) 0.1399(19) 0.082(14) Uiso 1 d .
H32 H -0.4890(34) 0.3131(32) 0.1330(19) 0.098 Uiso 1 calc R
C33 C -0.3645(31) 0.2335(30) 0.1726(18) 0.071(12) Uiso 1 d .
H33 H -0.3957(31) 0.1842(30) 0.1895(18) 0.086 Uiso 1 calc R
C34 C 0.0211(33) 0.0596(32) 0.3601(19) 0.093(15) Uiso 1 d .
H34A H 0.0884(33) 0.0663(32) 0.3914(19) 0.139 Uiso 1 calc R
H34B H -0.0135(33) 0.0052(32) 0.3724(19) 0.139 Uiso 1 calc R
H34C H -0.0174(33) 0.1184(32) 0.3598(19) 0.139 Uiso 1 calc R

loop_
_atom_type_symbol
_atom_type_description
_atom_type_scat_dispersion_real
_atom_type_scat_dispersion_imag
_atom_type_scat_source
C C 0.0033 0.0016 'International Tables Vol C Tables 4.2.6.8 and 6.1.1.4'
H H 0.0000 0.0000 'International Tables Vol C Tables 4.2.6.8 and 6.1.1.4'
N N 0.0061 0.0033 'International Tables Vol C Tables 4.2.6.8 and 6.1.1.4'
O O 0.0106 0.0060 'International Tables Vol C Tables 4.2.6.8 and 6.1.1.4'
I I -0.4742 1.8119 'International Tables Vol C Tables 4.2.6.8 and 6.1.1.4'
V V 0.3005 0.5294 'International Tables Vol C Tables 4.2.6.8 and 6.1.1.4'

loop_
_geom_angle_atom_site_label_1
_geom_angle_atom_site_label_2
_geom_angle_atom_site_label_3
_geom_angle
I3 I2 I1 178.1(2)
O6 V2 O4 102.1(12)
O6 V2 O5 97.5(12)
O4 V2 O5 105.8(11)
O6 V2 N4 89.5(12)
O4 V2 N4 161.0(12)
O5 V2 N4 87.3(11)
O6 V2 N3 99.9(12)
O4 V2 N3 85.3(12)
O5 V2 N3 156.9(11)
N4 V2 N3 77.8(12)
O6 V2 O3 174.5(12)
O4 V2 O3 83.2(10)
O5 V2 O3 82.6(10)
N4 V2 O3 85.0(10)
N3 V2 O3 78.6(10)
O3 V1 O1 105.5(12)
O3 V1 O2 106.8(11)
O1 V1 O2 88.1(12)
O3 V1 N2 106.1(14)
O1 V1 N2 147.4(15)
O2 V1 N2 90.6(15)
O3 V1 N1 107.3(12)
O1 V1 N1 91.0(13)
O2 V1 N1 144.9(12)
N2 V1 N1 71.9(16)
C3 O1 V1 122.8(25)
C12 O2 V1 122.9(27)
V1 O3 V2 161.3(14)
C20 O4 V2 140.2(24)
C29 O5 V2 127.4(20)
C1 N1 C8 118.9(35)
C1 N1 V1 118.3(27)
C8 N1 V1 122.5(28)
C10 N2 C9 110.0(45)
C10 N2 V1 124.5(37)
C9 N2 V1 125.1(38)
C18 N3 C25 123.3(33)
C18 N3 V2 122.0(27)
C25 N3 V2 112.5(22)
C27 N4 C26 118.8(33)
C27 N4 V2 125.7(28)
C26 N4 V2 115.5(24)
N1 C1 C2 132.9(39)
C7 C2 C1 127.8(39)
C7 C2 C3 120.0(37)
C1 C2 C3 111.8(34)
O1 C3 C2 129.6(35)
O1 C3 C4 117.4(35)
C2 C3 C4 112.6(34)
C5 C4 C3 121.3(43)
C6 C5 C4 127.1(52)
C5 C6 C7 113.3(49)
C6 C7 C2 125.5(45)
C9 C8 N1 111.9(44)
C8 C9 N2 105.8(50)
C8 C9 C17 85.4(41)
N2 C9 C17 101.2(39)
N2 C10 C11 124.7(47)
C16 C11 C12 129.7(42)
C16 C11 C10 118.0(42)
C12 C11 C10 112.3(38)
O2 C12 C11 134.4(40)
O2 C12 C13 116.8(39)
C11 C12 C13 108.7(38)
C14 C13 C12 116.0(49)
C13 C14 C15 134.0(60)
C14 C15 C16 112.2(53)
C11 C16 C15 119.1(48)
N3 C18 C19 130.9(38)
C20 C19 C18 120.3(34)
C20 C19 C24 120.9(35)
C18 C19 C24 118.7(35)
O4 C20 C21 127.5(34)
O4 C20 C19 115.2(32)
C21 C20 C19 116.7(34)
C22 C21 C20 128.4(40)
C21 C22 C23 119.1(40)
C24 C23 C22 116.7(40)
C23 C24 C19 118.1(39)
C26 C25 N3 108.4(31)
C26 C25 C34 117.2(34)
N3 C25 C34 107.1(29)
C25 C26 N4 106.2(33)
N4 C27 C28 123.5(37)
C33 C28 C29 123.7(34)
C33 C28 C27 117.3(34)
C29 C28 C27 118.8(31)
C30 C29 O5 123.4(29)
C30 C29 C28 113.4(30)
O5 C29 C28 123.1(28)
C29 C30 C31 123.2(36)
C32 C31 C30 118.9(41)
C31 C32 C33 123.5(45)
C32 C33 C28 117.1(41)

loop_
_geom_bond_atom_site_label_1
_geom_bond_atom_site_label_2
_geom_bond_distance
I1 I2 2.945(4)
I2 I3 2.875(5)
V2 O6 1.59(3)
V2 O4 1.78(3)
V2 O5 1.80(2)
V2 N4 2.05(3)
V2 N3 2.10(3)
V2 O3 2.18(2)
V1 O3 1.63(2)
V1 O1 1.89(3)
V1 O2 1.90(2)
V1 N2 1.93(4)
V1 N1 1.96(3)
O1 C3 1.25(4)
O2 C12 1.22(4)
O4 C20 1.32(4)
O5 C29 1.35(3)
N1 C1 1.31(4)
N1 C8 1.43(4)
N2 C10 1.36(5)
N2 C9 1.46(6)
N3 C18 1.22(4)
N3 C25 1.53(4)
N4 C27 1.24(4)
N4 C26 1.51(4)
C1 C2 1.44(5)
C2 C7 1.36(5)
C2 C3 1.48(5)
C3 C4 1.48(5)
C4 C5 1.35(5)
C5 C6 1.34(6)
C6 C7 1.43(5)
C8 C9 1.33(6)
C9 C17 1.88(7)
C10 C11 1.52(5)
C11 C16 1.35(5)
C11 C12 1.43(5)
C12 C13 1.54(5)
C13 C14 1.32(6)
C14 C15 1.34(6)
C15 C16 1.43(6)
C18 C19 1.42(4)
C19 C20 1.45(4)
C19 C24 1.42(4)
C20 C21 1.30(4)
C21 C22 1.28(4)
C22 C23 1.50(5)
C23 C24 1.42(5)
C25 C26 1.43(4)
C25 C34 1.57(5)
C27 C28 1.51(4)
C28 C33 1.37(4)
C28 C29 1.43(4)
C29 C30 1.35(4)
C30 C31 1.41(4)
C31 C32 1.29(5)
C32 C33 1.36(5)
